data_8100744
loop_
_publ_author_name
'Bentefrit, F.'
'Tomas, A.'
'Morgant, G.'
'Nguyen-Huy, D.'
'Lemoine, P.'
'Viossat, B.'

_publ_section_title
;
Crystal structure of dichloro[1-(p-chlorophenyl)-5-isopropylbiguanide]-
palladium(II), C~11~H~16~Cl~3~N~5~Pd
;
_journal_issue 4
_journal_name_full 'Zeitschrift f\"ur Kristallographie - New Crystal Structures'
_journal_page_first 505
_journal_page_last 506
_journal_volume 217
_journal_year 2002
_chemical_formula_moiety 'C11 H16 Cl3 N5 Pd'
_chemical_formula_structural 'C11 H16 Cl3 N5 Pd'
_chemical_formula_sum 'C11 H16 Cl3 N5 Pd'
_chemical_formula_weight 431.04
_space_group_IT_number 2
_symmetry_cell_setting triclinic
_symmetry_space_group_name_Hall '-P 1'
_symmetry_space_group_name_H-M 'P -1'
_cell_angle_alpha 78.27(2)
_cell_angle_beta 70.85(2)
_cell_angle_gamma 84.53(2)
_cell_formula_units_Z 2
_cell_length_a 8.1980(10)
_cell_length_b 8.614(2)
_cell_length_c 11.882(4)
_cell_measurement_temperature 293(2)
_cell_volume 775.7(3)
_diffrn_ambient_temperature 293(2)
_exptl_crystal_density_diffrn 1.845
_exptl_crystal_density_meas 1.80(2)
_cod_database_code 8100744

loop_
_symmetry_equiv_pos_as_xyz
'x, y, z'
'-x, -y, -z'

loop_
_atom_site_label
_atom_site_type_symbol
_atom_site_fract_x
_atom_site_fract_y
_atom_site_fract_z
_atom_site_U_iso_or_equiv
_atom_site_adp_type
_atom_site_occupancy
_atom_site_calc_flag
_atom_site_refinement_flags
_atom_site_disorder_assembly
_atom_site_disorder_group
Pd1 Pd -0.09109(2) 0.18937(3) 0.560114(18) 0.03245(9) Uani 1 d . . .
Cl1 Cl -0.31509(9) 0.04711(11) 0.70483(8) 0.0501(2) Uani 1 d . . .
Cl2 Cl -0.26799(10) 0.33586(11) 0.45790(7) 0.0508(2) Uani 1 d . . .
Cl4 Cl -0.03296(11) -0.36378(11) 1.19189(7) 0.0520(2) Uani 1 d . . .
N1 N 0.3083(3) 0.0043(3) 0.7042(2) 0.0433(6) Uani 1 d . . .
H1 H 0.4191 0.0087 0.6800 0.052 Uiso 1 calc R . .
N2 N 0.0609(3) 0.0708(3) 0.6469(2) 0.0398(5) Uani 1 d . . .
H2 H 0.0116 -0.0025 0.7062 0.048 Uiso 1 calc R . .
N3 N 0.3227(3) 0.1856(3) 0.5323(2) 0.0390(5) Uani 1 d . . .
H3 H 0.4300 0.1868 0.5264 0.047 Uiso 1 calc R . .
N4 N 0.1126(3) 0.3031(3) 0.4447(2) 0.0416(6) Uani 1 d . . .
H4 H 0.0924 0.3739 0.3880 0.050 Uiso 1 calc R . .
N5 N 0.4022(3) 0.3624(3) 0.3545(2) 0.0407(6) Uani 1 d . . .
H5 H 0.5046 0.3427 0.3595 0.049 Uiso 1 calc R . .
C1 C 0.2272(4) -0.0868(4) 0.8199(3) 0.0375(6) Uani 1 d . . .
C2 C 0.2634(4) -0.0583(4) 0.9201(3) 0.0436(7) Uani 1 d . . .
H20 H 0.3398 0.0204 0.9101 0.052 Uiso 1 calc R . .
C3 C 0.1882(4) -0.1443(4) 1.0336(3) 0.0454(7) Uani 1 d . . .
H30 H 0.2161 -0.1269 1.0997 0.054 Uiso 1 calc R . .
C4 C 0.0703(4) -0.2572(4) 1.0480(3) 0.0396(6) Uani 1 d . . .
C5 C 0.0318(4) -0.2875(3) 0.9502(3) 0.0418(7) Uani 1 d . . .
H50 H -0.0490 -0.3627 0.9614 0.050 Uiso 1 calc R . .
C6 C 0.1141(4) -0.2054(3) 0.8352(3) 0.0416(7) Uani 1 d . . .
H60 H 0.0938 -0.2295 0.7682 0.050 Uiso 1 calc R . .
C7 C 0.2227(3) 0.0846(3) 0.6295(3) 0.0347(6) Uani 1 d . . .
C8 C 0.2720(4) 0.2863(3) 0.4421(3) 0.0355(6) Uani 1 d . . .
C9 C 0.3821(4) 0.4770(4) 0.2506(3) 0.0421(7) Uani 1 d . . .
H9 H 0.2795 0.5446 0.2790 0.051 Uiso 1 calc R . .
C10 C 0.3569(5) 0.3934(4) 0.1565(3) 0.0532(8) Uani 1 d . . .
H10A H 0.2566 0.3296 0.1927 0.080 Uiso 1 calc R . .
H10B H 0.4566 0.3269 0.1275 0.080 Uiso 1 calc R . .
H10C H 0.3415 0.4710 0.0900 0.080 Uiso 1 calc R . .
C11 C 0.5384(5) 0.5801(4) 0.1992(4) 0.0582(9) Uani 1 d . . .
H11A H 0.5496 0.6304 0.2612 0.087 Uiso 1 calc R . .
H11B H 0.5247 0.6596 0.1332 0.087 Uiso 1 calc R . .
H11C H 0.6401 0.5156 0.1705 0.087 Uiso 1 calc R . .

loop_
_atom_site_aniso_label
_atom_site_aniso_U_11
_atom_site_aniso_U_22
_atom_site_aniso_U_33
_atom_site_aniso_U_23
_atom_site_aniso_U_13
_atom_site_aniso_U_12
Pd1 0.01982(12) 0.04646(14) 0.03657(13) -0.01143(9) -0.01409(9) -0.00064(8)
Cl1 0.0267(4) 0.0680(5) 0.0554(5) -0.0039(4) -0.0146(3) -0.0112(3)
Cl2 0.0346(4) 0.0738(5) 0.0513(4) -0.0083(4) -0.0270(3) 0.0046(4)
Cl4 0.0495(5) 0.0642(5) 0.0427(4) -0.0065(3) -0.0159(3) -0.0056(4)
N1 0.0256(12) 0.0583(15) 0.0477(14) -0.0001(12) -0.0194(11) -0.0017(11)
N2 0.0266(12) 0.0485(14) 0.0439(13) 0.0000(11) -0.0145(10) -0.0053(10)
N3 0.0227(11) 0.0573(15) 0.0396(13) -0.0040(11) -0.0156(10) -0.0035(10)
N4 0.0281(12) 0.0562(15) 0.0415(13) -0.0008(11) -0.0168(11) -0.0028(11)
N5 0.0229(12) 0.0568(15) 0.0421(13) -0.0007(11) -0.0140(10) -0.0049(10)
C1 0.0271(14) 0.0468(15) 0.0403(15) -0.0067(12) -0.0149(12) 0.0041(11)
C2 0.0339(15) 0.0523(17) 0.0511(17) -0.0117(14) -0.0202(13) -0.0041(13)
C3 0.0405(17) 0.0622(19) 0.0434(16) -0.0185(14) -0.0214(14) -0.0011(14)
C4 0.0365(15) 0.0436(15) 0.0416(15) -0.0106(12) -0.0165(13) 0.0062(12)
C5 0.0446(17) 0.0375(14) 0.0485(17) -0.0073(12) -0.0218(14) -0.0027(12)
C6 0.0450(17) 0.0435(16) 0.0448(16) -0.0097(13) -0.0254(14) 0.0006(13)
C7 0.0272(14) 0.0443(15) 0.0387(14) -0.0108(12) -0.0170(12) 0.0002(11)
C8 0.0272(13) 0.0465(15) 0.0368(14) -0.0107(12) -0.0136(11) -0.0018(11)
C9 0.0311(15) 0.0481(17) 0.0452(16) -0.0051(13) -0.0122(13) 0.0007(13)
C10 0.056(2) 0.060(2) 0.0446(17) -0.0047(15) -0.0194(15) -0.0027(16)
C11 0.0449(19) 0.056(2) 0.066(2) -0.0002(17) -0.0117(17) -0.0118(16)

loop_
_geom_bond_atom_site_label_1
_geom_bond_atom_site_label_2
_geom_bond_distance
_geom_bond_site_symmetry_2
_geom_bond_publ_flag
Pd1 N2 1.958(2) . ?
Pd1 N4 1.973(2) . ?
Pd1 Cl1 2.3090(11) . ?
Pd1 Cl2 2.3138(9) . ?
Cl4 C4 1.744(3) . ?
N1 C7 1.351(4) . ?
N1 C1 1.418(4) . ?
N1 H1 0.8600 . ?
N2 C7 1.287(4) . ?
N2 H2 0.8600 . ?
N3 C7 1.368(4) . ?
N3 C8 1.385(4) . ?
N3 H3 0.8600 . ?
N4 C8 1.292(4) . ?
N4 H4 0.8600 . ?
N5 C8 1.334(4) . ?
N5 C9 1.460(4) . ?
N5 H5 0.8600 . ?
C1 C2 1.389(4) . ?
C1 C6 1.390(4) . ?
C2 C3 1.372(5) . ?
C2 H20 0.9300 . ?
C3 C4 1.383(5) . ?
C3 H30 0.9300 . ?
C4 C5 1.378(4) . ?
C5 C6 1.385(4) . ?
C5 H50 0.9300 . ?
C6 H60 0.9300 . ?
C9 C11 1.512(5) . ?
C9 C10 1.523(5) . ?
C9 H9 0.9800 . ?
C10 H10A 0.9600 . ?
C10 H10B 0.9600 . ?
C10 H10C 0.9600 . ?
C11 H11A 0.9600 . ?
C11 H11B 0.9600 . ?
C11 H11C 0.9600 . ?
